data_7720020
loop_
_publ_author_name
'Leksina, Uliana M.'
'Abramov, Vladimir A.'
'Matveev, Petr I.'
'Lemport, Pavel S.'
'Gopin, Alexander V.'
'Glushkov, Egor D.'
'Lyssenko, Konstantin A.'
'Trigub, Alexander L.'
'Petrov, Vladimir G.'
'Ustynyuk, Yuri A.'
'Nenajdenko, Valentine G.'

_publ_section_title
;
 Polysubstituted guanidine-based receptors for the selective extraction of
 pertechnetate anions from high-level waste.
;
_journal_issue 11
_journal_name_full 'Dalton transactions (Cambridge, England : 2003)'
_journal_page_first 4457
_journal_page_last 4471
_journal_paper_doi 10.1039/d6dt00057f
_journal_volume 55
_journal_year 2026
_chemical_formula_moiety '(Cl O4), (C19 H26 N3)'
_chemical_formula_sum 'C19 H26 Cl N3 O4'
_chemical_formula_weight 395.88
_space_group_crystal_system monoclinic
_space_group_IT_number 14
_space_group_name_Hall '-P 2ybc'
_space_group_name_H-M_alt 'P 1 21/c 1'
_atom_sites_solution_hydrogens mixed
_audit_creation_method SHELXL-2018/3
_audit_update_record
;
2025-03-13 deposited with the CCDC.	2026-02-11 downloaded from the CCDC.
;
_cell_angle_alpha 90
_cell_angle_beta 93.200(5)
_cell_angle_gamma 90
_cell_formula_units_Z 8
_cell_length_a 8.0266(15)
_cell_length_b 28.876(5)
_cell_length_c 17.378(3)
_cell_measurement_reflns_used 1951
_cell_measurement_temperature 103(2)
_cell_measurement_theta_max 22.26
_cell_measurement_theta_min 2.42
_cell_volume 4021.5(12)
_computing_cell_refinement 'SAINT V8.40B (?, 2016)'
_computing_data_collection 'APEX3 (Bruker, 2019)'
_computing_data_reduction 'SAINT V8.40B (?, 2016)'
_computing_structure_refinement 'XL  (Sheldrick, 2008)'
_computing_structure_solution 'SHELXT 2014/5 (Sheldrick, 2014)'
_diffrn_ambient_temperature 103(2)
_diffrn_measured_fraction_theta_full 1.000
_diffrn_measured_fraction_theta_max 1.000
_diffrn_measurement_device_type 'Bruker D8 Quest with Photon III detector'
_diffrn_measurement_method '\f and \w scans'
_diffrn_radiation_type MoK\a
_diffrn_radiation_wavelength 0.71073
_diffrn_reflns_av_R_equivalents 0.1663
_diffrn_reflns_av_unetI/netI 0.1647
_diffrn_reflns_Laue_measured_fraction_full 1.000
_diffrn_reflns_Laue_measured_fraction_max 1.000
_diffrn_reflns_limit_h_max 10
_diffrn_reflns_limit_h_min -10
_diffrn_reflns_limit_k_max 35
_diffrn_reflns_limit_k_min -36
_diffrn_reflns_limit_l_max 21
_diffrn_reflns_limit_l_min -22
_diffrn_reflns_number 30456
_diffrn_reflns_point_group_measured_fraction_full 1.000
_diffrn_reflns_point_group_measured_fraction_max 1.000
_diffrn_reflns_theta_full 25.242
_diffrn_reflns_theta_max 27.000
_diffrn_reflns_theta_min 1.835
_diffrn_source 'micro-focus sealed X-ray tube'
_diffrn_source_current 1.4
_diffrn_source_power 0.07
_diffrn_source_voltage 50.0
_diffrn_standards_number 0
_exptl_absorpt_coefficient_mu 0.219
_exptl_absorpt_correction_type multi-scan
_exptl_absorpt_process_details
;
SADABS-2016/2 (Bruker,2016/2) was used for absorption correction.
wR2(int) was 0.1451 before and 0.0652 after correction.
The Ratio of minimum to maximum transmission is 0.7872.
The \l/2 correction factor is Not present.
;
_exptl_crystal_colour colorless
_exptl_crystal_density_diffrn 1.308
_exptl_crystal_description block
_exptl_crystal_F_000 1680
_exptl_crystal_size_max 0.170
_exptl_crystal_size_mid 0.140
_exptl_crystal_size_min 0.130
_exptl_transmission_factor_max 0.972
_exptl_transmission_factor_min 0.964
_refine_diff_density_max 0.320
_refine_diff_density_min -0.411
_refine_diff_density_rms 0.073
_refine_ls_extinction_method none
_refine_ls_goodness_of_fit_ref 1.006
_refine_ls_hydrogen_treatment constr
_refine_ls_matrix_type full
_refine_ls_number_parameters 488
_refine_ls_number_reflns 8772
_refine_ls_number_restraints 15
_refine_ls_restrained_S_all 1.008
_refine_ls_R_factor_all 0.1499
_refine_ls_R_factor_gt 0.0717
_refine_ls_shift/su_max 0.000
_refine_ls_shift/su_mean 0.000
_refine_ls_structure_factor_coef Fsqd
_refine_ls_weighting_details 'w=1/[\s^2^(Fo^2^)+(0.0512P)^2^] where P=(Fo^2^+2Fc^2^)/3'
_refine_ls_weighting_scheme calc
_refine_ls_wR_factor_gt 0.1492
_refine_ls_wR_factor_ref 0.1792
_reflns_Friedel_coverage 0.000
_reflns_number_gt 4758
_reflns_number_total 8772
_reflns_threshold_expression 'I > 2\s(I)'
_cod_data_source_file d6dt00057f2.cif
_cod_data_source_block lum
_cod_depositor_comments 'Adding full bibliography for 7720018--7720021.cif.'
_cod_original_sg_symbol_H-M 'P 21/c'
_cod_database_code 7720020
_shelx_shelxl_version_number 2018/3
_shelx_space_group_comment
;
The symmetry employed for this shelxl refinement is uniquely defined
by the following loop, which should always be used as a source of
symmetry information in preference to the above space-group names.
They are only intended as comments.
;
_shelx_estimated_absorpt_t_min 0.964
_shelx_estimated_absorpt_t_max 0.972

loop_
_space_group_symop_operation_xyz
'x, y, z'
'-x, y+1/2, -z+1/2'
'-x, -y, -z'
'x, -y-1/2, z-1/2'

loop_
_atom_site_label
_atom_site_type_symbol
_atom_site_fract_x
_atom_site_fract_y
_atom_site_fract_z
_atom_site_U_iso_or_equiv
_atom_site_adp_type
_atom_site_occupancy
_atom_site_site_symmetry_order
_atom_site_calc_flag
_atom_site_refinement_flags_posn
_atom_site_refinement_flags_adp
_atom_site_refinement_flags_occupancy
_atom_site_disorder_assembly
_atom_site_disorder_group
Cl1 Cl 0.52748(11) 0.73916(3) 0.54012(5) 0.0243(2) Uani 1 1 d . . . . .
Cl2 Cl 0.05889(11) 0.76838(4) 0.79295(5) 0.0277(2) Uani 1 1 d . . . . .
O1 O 0.6839(4) 0.72644(13) 0.57713(17) 0.0517(9) Uani 1 1 d . . . . .
O2 O 0.5511(4) 0.77311(11) 0.48164(16) 0.0448(8) Uani 1 1 d . . . . .
O3 O 0.4452(5) 0.69953(11) 0.50578(17) 0.0568(10) Uani 1 1 d . . . . .
O4 O 0.4227(3) 0.75801(10) 0.59716(14) 0.0336(7) Uani 1 1 d . . . . .
O5 O -0.1071(4) 0.78365(15) 0.7992(3) 0.0844(14) Uani 1 1 d . . . . .
O6 O 0.0618(5) 0.71918(11) 0.79049(17) 0.0525(9) Uani 1 1 d . . . . .
O7 O 0.1553(3) 0.78508(11) 0.85839(15) 0.0403(8) Uani 1 1 d . . . . .
O8 O 0.1312(5) 0.78539(13) 0.72488(16) 0.0646(12) Uani 1 1 d . . . . .
N5 N 0.0162(4) 0.67645(10) 0.50140(16) 0.0206(7) Uani 1 1 d . . . . .
H5 H 0.034433 0.690070 0.457354 0.025 Uiso 1 1 calc R U . . .
N1 N 0.4963(3) 0.83145(11) 0.85078(16) 0.0211(7) Uani 1 1 d . . . . .
H1 H 0.527436 0.823218 0.898169 0.025 Uiso 1 1 calc R U . . .
N6 N 0.0614(4) 0.74572(11) 0.56451(16) 0.0230(7) Uani 1 1 d . . . . .
H6 H 0.106211 0.759954 0.605384 0.028 Uiso 1 1 calc R U . . .
N2 N 0.5557(4) 0.81329(11) 0.72348(16) 0.0223(7) Uani 1 1 d . . . . .
H2 H 0.536689 0.792461 0.687074 0.027 Uiso 1 1 calc R U . . .
N4 N 0.0919(4) 0.67918(11) 0.63439(16) 0.0234(7) Uani 1 1 d . . . . .
H4 H 0.071093 0.695076 0.675965 0.028 Uiso 1 1 calc R U . . .
N3 N 0.5127(4) 0.75614(12) 0.81253(16) 0.0261(7) Uani 1 1 d . . . . .
H3 H 0.473403 0.749191 0.857372 0.031 Uiso 1 1 calc R U . . .
C1 C 0.5211(4) 0.80033(14) 0.7951(2) 0.0221(8) Uani 1 1 d . . . . .
C2 C 0.4248(4) 0.87628(13) 0.84120(19) 0.0210(8) Uani 1 1 d . . . . .
C3 C 0.4737(5) 0.90956(14) 0.8957(2) 0.0263(9) Uani 1 1 d . . . . .
H3A H 0.550674 0.901878 0.937258 0.032 Uiso 1 1 calc R U . . .
C4 C 0.4099(5) 0.95360(14) 0.8892(2) 0.0287(9) Uani 1 1 d . . . . .
H4A H 0.441298 0.976234 0.926906 0.034 Uiso 1 1 calc R U . . .
C5 C 0.3009(5) 0.96520(14) 0.8283(2) 0.0267(9) Uani 1 1 d . . . . .
H5A H 0.259394 0.995929 0.823297 0.032 Uiso 1 1 calc R U . . .
C6 C 0.2520(4) 0.93206(14) 0.7746(2) 0.0257(9) Uani 1 1 d . . . . .
H6A H 0.176598 0.940160 0.732658 0.031 Uiso 1 1 calc R U . . .
C7 C 0.3112(4) 0.88732(13) 0.7808(2) 0.0213(8) Uani 1 1 d . . . . .
H7 H 0.274819 0.864420 0.744394 0.026 Uiso 1 1 calc R U . . .
C8 C 0.6192(4) 0.85648(14) 0.6994(2) 0.0234(8) Uani 1 1 d . . . . .
C9 C 0.7266(4) 0.88280(14) 0.7479(2) 0.0264(9) Uani 1 1 d . . . . .
H9 H 0.764205 0.871440 0.797124 0.032 Uiso 1 1 calc R U . . .
C10 C 0.7773(5) 0.92582(15) 0.7227(2) 0.0330(10) Uani 1 1 d . . . . .
H10 H 0.847857 0.944406 0.755761 0.040 Uiso 1 1 calc R U . . .
C11 C 0.7270(5) 0.94210(15) 0.6506(2) 0.0360(10) Uani 1 1 d . . . . .
H11 H 0.760481 0.971936 0.634313 0.043 Uiso 1 1 calc R U . . .
C12 C 0.6271(5) 0.91439(15) 0.6021(2) 0.0315(10) Uani 1 1 d . . . . .
H12 H 0.595586 0.924974 0.551612 0.038 Uiso 1 1 calc R U . . .
C13 C 0.5727(4) 0.87176(14) 0.6258(2) 0.0238(8) Uani 1 1 d . . . . .
H13 H 0.504142 0.853060 0.592050 0.029 Uiso 1 1 calc R U . . .
C14 C 0.5619(5) 0.71757(14) 0.7650(2) 0.0271(9) Uani 1 1 d . . . . .
H14A H 0.657800 0.726938 0.735091 0.033 Uiso 1 1 calc R U . . .
H14B H 0.468271 0.709339 0.727983 0.033 Uiso 1 1 calc R U . . .
C15 C 0.6096(5) 0.67577(14) 0.8139(2) 0.0298(9) Uani 1 1 d . . . . .
H15A H 0.516479 0.667727 0.846462 0.036 Uiso 1 1 calc R U . . .
H15B H 0.708178 0.683364 0.848417 0.036 Uiso 1 1 calc R U . . .
C16 C 0.6495(5) 0.63463(14) 0.7642(2) 0.0331(10) Uani 1 1 d . . . . .
H16A H 0.736499 0.643956 0.729055 0.040 Uiso 1 1 calc R U . . .
H16B H 0.548194 0.626471 0.731889 0.040 Uiso 1 1 calc R U . . .
C17 C 0.7095(5) 0.59160(15) 0.8083(2) 0.0368(10) Uani 1 1 d . . . . .
H17A H 0.736286 0.567335 0.770665 0.044 Uiso 1 1 calc R U . . .
H17B H 0.813925 0.599301 0.838604 0.044 Uiso 1 1 calc R U . . .
C18 C 0.5859(5) 0.57208(15) 0.8622(2) 0.0341(10) Uani 1 1 d . . . . .
H18A H 0.475403 0.569575 0.834209 0.041 Uiso 1 1 calc R U . . .
H18B H 0.574907 0.593890 0.905556 0.041 Uiso 1 1 calc R U . . .
C19 C 0.6355(6) 0.52485(15) 0.8943(2) 0.0428(11) Uani 1 1 d . . . . .
H19A H 0.641639 0.502677 0.851848 0.064 Uiso 1 1 calc R U . . .
H19B H 0.552213 0.514361 0.929562 0.064 Uiso 1 1 calc R U . . .
H19C H 0.744770 0.527027 0.922195 0.064 Uiso 1 1 calc R U . . .
C20 C 0.0563(4) 0.70023(13) 0.5663(2) 0.0208(8) Uani 1 1 d . . . . .
C21 C 0.1594(4) 0.63419(13) 0.64643(19) 0.0214(8) Uani 1 1 d . . . . .
C22 C 0.2652(4) 0.61385(13) 0.59564(19) 0.0208(8) Uani 1 1 d . . . . .
H22 H 0.296272 0.630485 0.551502 0.025 Uiso 1 1 calc R U . . .
C23 C 0.3254(5) 0.56979(14) 0.6088(2) 0.0269(9) Uani 1 1 d . . . . .
H23 H 0.396222 0.556007 0.573215 0.032 Uiso 1 1 calc R U . . .
C24 C 0.2832(5) 0.54525(15) 0.6739(2) 0.0291(9) Uani 1 1 d . . . . .
H24 H 0.323336 0.514635 0.682625 0.035 Uiso 1 1 calc R U . . .
C25 C 0.1820(5) 0.56610(15) 0.7259(2) 0.0318(10) Uani 1 1 d . . . . .
H25 H 0.155301 0.550035 0.771319 0.038 Uiso 1 1 calc R U . . .
C26 C 0.1195(5) 0.61013(14) 0.7121(2) 0.0260(9) Uani 1 1 d . . . . .
H26 H 0.048938 0.623982 0.747698 0.031 Uiso 1 1 calc R U . . .
C27 C -0.0531(4) 0.63135(13) 0.4979(2) 0.0200(8) Uani 1 1 d . . . . .
C28 C -0.0058(4) 0.60145(14) 0.4398(2) 0.0249(9) Uani 1 1 d . . . . .
H28 H 0.066437 0.611799 0.401898 0.030 Uiso 1 1 calc R U . . .
C29 C -0.0658(5) 0.55661(14) 0.4383(2) 0.0265(9) Uani 1 1 d . . . . .
H29 H -0.036117 0.536193 0.398464 0.032 Uiso 1 1 calc R U . . .
C30 C -0.1686(4) 0.54110(14) 0.4941(2) 0.0259(9) Uani 1 1 d . . . . .
H30 H -0.204382 0.509736 0.494207 0.031 Uiso 1 1 calc R U . . .
C31 C -0.2192(4) 0.57145(14) 0.5500(2) 0.0257(9) Uani 1 1 d . . . . .
H31 H -0.292135 0.561049 0.587558 0.031 Uiso 1 1 calc R U . . .
C32 C -0.1638(4) 0.61694(14) 0.55125(19) 0.0227(8) Uani 1 1 d . . . . .
H32 H -0.201587 0.638030 0.588441 0.027 Uiso 1 1 calc R U . . .
C33 C -0.0012(5) 0.77450(14) 0.5003(2) 0.0265(9) Uani 1 1 d . . . . .
H33A H -0.107744 0.761585 0.478252 0.032 Uiso 1 1 calc R U . . .
H33B H 0.079974 0.774408 0.459437 0.032 Uiso 1 1 calc R U . . .
C34 C -0.0286(5) 0.82362(15) 0.5269(2) 0.0313(10) Uani 1 1 d . . . . .
H34A H -0.100060 0.823100 0.571539 0.038 Uiso 1 1 calc R U . . .
H34B H -0.088533 0.841119 0.484942 0.038 Uiso 1 1 calc R U . . .
C35 C 0.1348(5) 0.84873(15) 0.5501(2) 0.0332(10) Uani 1 1 d D . . . .
H35A H 0.193737 0.831134 0.592300 0.040 Uiso 0.875(4) 1 d R U P A 1
H35B H 0.206497 0.848534 0.505590 0.040 Uiso 0.875(4) 1 d R U P A 1
H35C H 0.205037 0.827304 0.582420 0.040 Uiso 0.125(4) 1 d R U P A 2
H35D H 0.107417 0.875314 0.583110 0.040 Uiso 0.125(4) 1 d R U P A 2
C36 C 0.1145(6) 0.89766(16) 0.5758(2) 0.0321(7) Uani 0.875(4) 1 d D . P A 1
H36A H 0.225552 0.909986 0.592887 0.039 Uiso 0.875(4) 1 calc R U P A 1
H36B H 0.044594 0.897832 0.620997 0.039 Uiso 0.875(4) 1 calc R U P A 1
C37 C 0.0360(6) 0.93007(17) 0.5149(2) 0.0321(7) Uani 0.875(4) 1 d D . P A 1
H37A H -0.075666 0.918043 0.498081 0.039 Uiso 0.875(4) 1 calc R U P A 1
H37B H 0.020380 0.960876 0.538403 0.039 Uiso 0.875(4) 1 calc R U P A 1
C38 C 0.1381(6) 0.93577(17) 0.4446(3) 0.0321(7) Uani 0.875(4) 1 d D . P A 1
H38A H 0.082623 0.957927 0.408950 0.048 Uiso 0.875(4) 1 calc R U P A 1
H38B H 0.147974 0.905791 0.418832 0.048 Uiso 0.875(4) 1 calc R U P A 1
H38C H 0.249498 0.947281 0.460637 0.048 Uiso 0.875(4) 1 calc R U P A 1
C36' C 0.230(3) 0.8665(11) 0.4877(13) 0.0321(7) Uani 0.125(4) 1 d D . P A 2
H36C H 0.290989 0.840505 0.464958 0.039 Uiso 0.125(4) 1 calc R U P A 2
H36D H 0.313565 0.888879 0.509075 0.039 Uiso 0.125(4) 1 calc R U P A 2
C37' C 0.125(4) 0.8896(9) 0.4256(16) 0.0321(7) Uani 0.125(4) 1 d D . P A 2
H37C H 0.026895 0.869821 0.412265 0.039 Uiso 0.125(4) 1 calc R U P A 2
H37D H 0.190374 0.892165 0.379117 0.039 Uiso 0.125(4) 1 calc R U P A 2
C38' C 0.066(4) 0.9367(10) 0.447(2) 0.0321(7) Uani 0.125(4) 1 d D . P A 2
H38D H -0.022732 0.946585 0.408932 0.048 Uiso 0.125(4) 1 calc R U P A 2
H38E H 0.158848 0.958583 0.446341 0.048 Uiso 0.125(4) 1 calc R U P A 2
H38F H 0.021861 0.935731 0.498017 0.048 Uiso 0.125(4) 1 calc R U P A 2

loop_
_atom_site_aniso_label
_atom_site_aniso_U_11
_atom_site_aniso_U_22
_atom_site_aniso_U_33
_atom_site_aniso_U_23
_atom_site_aniso_U_13
_atom_site_aniso_U_12
Cl1 0.0261(5) 0.0260(6) 0.0213(4) -0.0029(4) 0.0052(3) -0.0025(4)
Cl2 0.0254(5) 0.0256(6) 0.0318(5) -0.0053(4) 0.0000(4) -0.0022(4)
O1 0.0269(16) 0.079(3) 0.0503(19) 0.0109(18) 0.0081(14) 0.0155(16)
O2 0.059(2) 0.041(2) 0.0349(16) 0.0117(15) 0.0078(14) -0.0037(16)
O3 0.083(3) 0.045(2) 0.0447(18) -0.0218(16) 0.0226(17) -0.0357(19)
O4 0.0225(14) 0.045(2) 0.0339(15) -0.0094(13) 0.0039(11) 0.0068(13)
O5 0.0234(18) 0.085(3) 0.142(4) -0.028(3) -0.015(2) 0.0207(19)
O6 0.097(3) 0.0182(19) 0.0435(18) -0.0072(15) 0.0137(18) -0.0028(18)
O7 0.0326(16) 0.060(2) 0.0290(15) -0.0128(14) 0.0070(12) -0.0143(15)
O8 0.112(3) 0.056(3) 0.0253(16) -0.0023(16) 0.0028(18) -0.045(2)
N5 0.0239(16) 0.0179(19) 0.0206(15) 0.0015(13) 0.0055(12) -0.0011(13)
N1 0.0197(15) 0.022(2) 0.0221(15) -0.0006(13) 0.0032(12) -0.0006(13)
N6 0.0213(16) 0.020(2) 0.0268(16) -0.0026(13) -0.0028(12) -0.0014(13)
N2 0.0209(15) 0.0194(19) 0.0267(16) -0.0035(14) 0.0029(12) -0.0010(13)
N4 0.0254(16) 0.023(2) 0.0221(15) -0.0045(14) 0.0013(12) 0.0029(13)
N3 0.0294(17) 0.029(2) 0.0202(15) 0.0028(14) 0.0057(12) 0.0033(15)
C1 0.0130(16) 0.024(2) 0.0298(19) 0.0064(17) 0.0023(14) -0.0005(15)
C2 0.0178(17) 0.022(2) 0.0235(18) 0.0017(16) 0.0058(14) 0.0005(15)
C3 0.0224(19) 0.032(3) 0.0244(19) 0.0008(17) 0.0027(15) -0.0054(17)
C4 0.032(2) 0.024(3) 0.031(2) -0.0041(18) 0.0074(17) -0.0066(17)
C5 0.031(2) 0.021(2) 0.028(2) 0.0019(17) 0.0075(16) 0.0006(17)
C6 0.0194(18) 0.032(3) 0.0260(19) 0.0043(17) 0.0040(15) 0.0088(16)
C7 0.0168(17) 0.023(2) 0.0241(18) -0.0026(16) 0.0030(14) -0.0047(15)
C8 0.0208(18) 0.021(2) 0.029(2) -0.0015(16) 0.0088(15) 0.0009(15)
C9 0.0211(19) 0.032(3) 0.0263(19) -0.0023(17) 0.0040(15) 0.0004(17)
C10 0.027(2) 0.033(3) 0.040(2) -0.010(2) 0.0086(17) -0.0073(18)
C11 0.038(2) 0.022(3) 0.049(3) 0.005(2) 0.017(2) -0.0025(19)
C12 0.032(2) 0.035(3) 0.029(2) 0.0090(19) 0.0109(17) 0.0050(19)
C13 0.0228(19) 0.025(2) 0.0240(18) -0.0023(16) 0.0058(14) 0.0010(16)
C14 0.031(2) 0.024(3) 0.0259(19) -0.0006(17) 0.0040(16) 0.0010(17)
C15 0.037(2) 0.025(3) 0.028(2) 0.0006(17) 0.0026(17) 0.0038(18)
C16 0.036(2) 0.031(3) 0.033(2) 0.0010(19) 0.0067(18) 0.0024(19)
C17 0.041(3) 0.031(3) 0.038(2) -0.001(2) 0.0071(19) 0.003(2)
C18 0.033(2) 0.035(3) 0.034(2) 0.0049(19) 0.0020(17) 0.0027(19)
C19 0.050(3) 0.030(3) 0.048(3) 0.001(2) 0.003(2) -0.003(2)
C20 0.0163(17) 0.017(2) 0.0295(19) -0.0009(16) 0.0042(14) 0.0040(15)
C21 0.0178(17) 0.023(2) 0.0229(18) -0.0020(16) -0.0017(14) 0.0008(15)
C22 0.0206(18) 0.022(2) 0.0197(17) -0.0005(15) 0.0029(14) -0.0020(15)
C23 0.025(2) 0.024(2) 0.031(2) -0.0035(17) 0.0008(15) 0.0042(17)
C24 0.031(2) 0.024(3) 0.032(2) 0.0019(17) -0.0018(16) 0.0019(17)
C25 0.042(2) 0.027(3) 0.027(2) 0.0069(18) 0.0063(18) 0.0017(19)
C26 0.025(2) 0.027(3) 0.0253(19) -0.0023(17) 0.0023(15) 0.0013(16)
C27 0.0192(18) 0.015(2) 0.0248(18) 0.0017(15) -0.0027(14) 0.0011(14)
C28 0.0234(19) 0.029(3) 0.0229(18) 0.0013(16) 0.0029(14) 0.0016(16)
C29 0.026(2) 0.022(3) 0.031(2) -0.0026(17) -0.0039(16) 0.0023(16)
C30 0.0222(19) 0.021(2) 0.033(2) 0.0024(17) -0.0062(16) 0.0001(16)
C31 0.0193(18) 0.027(3) 0.031(2) 0.0109(17) -0.0020(15) -0.0046(16)
C32 0.0197(18) 0.027(2) 0.0217(18) 0.0007(16) 0.0014(14) 0.0025(15)
C33 0.030(2) 0.022(2) 0.0270(19) 0.0016(17) -0.0038(15) -0.0022(17)
C34 0.022(2) 0.030(3) 0.041(2) 0.0024(19) -0.0037(17) 0.0036(17)
C35 0.030(2) 0.029(3) 0.040(2) 0.004(2) -0.0031(18) -0.0014(18)
C36 0.0316(15) 0.0272(18) 0.0381(15) 0.0020(12) 0.0067(13) -0.0017(12)
C37 0.0316(15) 0.0272(18) 0.0381(15) 0.0020(12) 0.0067(13) -0.0017(12)
C38 0.0316(15) 0.0272(18) 0.0381(15) 0.0020(12) 0.0067(13) -0.0017(12)
C36' 0.0316(15) 0.0272(18) 0.0381(15) 0.0020(12) 0.0067(13) -0.0017(12)
C37' 0.0316(15) 0.0272(18) 0.0381(15) 0.0020(12) 0.0067(13) -0.0017(12)
C38' 0.0316(15) 0.0272(18) 0.0381(15) 0.0020(12) 0.0067(13) -0.0017(12)

loop_
_atom_type_symbol
_atom_type_description
_atom_type_scat_dispersion_real
_atom_type_scat_dispersion_imag
_atom_type_scat_source
C C 0.0033 0.0016 'International Tables Vol C Tables 4.2.6.8 and 6.1.1.4'
H H 0.0000 0.0000 'International Tables Vol C Tables 4.2.6.8 and 6.1.1.4'
Cl Cl 0.1484 0.1585 'International Tables Vol C Tables 4.2.6.8 and 6.1.1.4'
N N 0.0061 0.0033 'International Tables Vol C Tables 4.2.6.8 and 6.1.1.4'
O O 0.0106 0.0060 'International Tables Vol C Tables 4.2.6.8 and 6.1.1.4'

loop_
_geom_angle_atom_site_label_1
_geom_angle_atom_site_label_2
_geom_angle_atom_site_label_3
_geom_angle
_geom_angle_site_symmetry_1
_geom_angle_site_symmetry_3
_geom_angle_publ_flag
O1 Cl1 O2 110.4(2) . . ?
O1 Cl1 O3 110.8(2) . . ?
O2 Cl1 O3 109.08(19) . . ?
O1 Cl1 O4 108.63(17) . . ?
O2 Cl1 O4 109.55(19) . . ?
O3 Cl1 O4 108.34(19) . . ?
O5 Cl2 O6 109.4(2) . . ?
O5 Cl2 O7 107.8(2) . . ?
O6 Cl2 O7 110.7(2) . . ?
O5 Cl2 O8 112.6(3) . . ?
O6 Cl2 O8 108.0(2) . . ?
O7 Cl2 O8 108.43(19) . . ?
C20 N5 C27 125.5(3) . . ?
C20 N5 H5 117.2 . . ?
C27 N5 H5 117.2 . . ?
C1 N1 C2 126.9(3) . . ?
C1 N1 H1 116.6 . . ?
C2 N1 H1 116.6 . . ?
C20 N6 C33 125.3(3) . . ?
C20 N6 H6 117.4 . . ?
C33 N6 H6 117.4 . . ?
C1 N2 C8 127.9(3) . . ?
C1 N2 H2 116.1 . . ?
C8 N2 H2 116.1 . . ?
C20 N4 C21 127.1(3) . . ?
C20 N4 H4 116.4 . . ?
C21 N4 H4 116.4 . . ?
C1 N3 C14 126.4(3) . . ?
C1 N3 H3 116.8 . . ?
C14 N3 H3 116.8 . . ?
N3 C1 N1 118.2(3) . . ?
N3 C1 N2 120.0(3) . . ?
N1 C1 N2 121.8(4) . . ?
C7 C2 C3 120.3(4) . . ?
C7 C2 N1 122.8(3) . . ?
C3 C2 N1 116.9(3) . . ?
C4 C3 C2 119.6(4) . . ?
C4 C3 H3A 120.2 . . ?
C2 C3 H3A 120.2 . . ?
C3 C4 C5 120.5(4) . . ?
C3 C4 H4A 119.8 . . ?
C5 C4 H4A 119.8 . . ?
C4 C5 C6 119.8(4) . . ?
C4 C5 H5A 120.1 . . ?
C6 C5 H5A 120.1 . . ?
C5 C6 C7 120.9(3) . . ?
C5 C6 H6A 119.5 . . ?
C7 C6 H6A 119.5 . . ?
C6 C7 C2 118.9(4) . . ?
C6 C7 H7 120.5 . . ?
C2 C7 H7 120.5 . . ?
C13 C8 C9 120.6(4) . . ?
C13 C8 N2 118.0(3) . . ?
C9 C8 N2 121.3(3) . . ?
C10 C9 C8 118.7(4) . . ?
C10 C9 H9 120.7 . . ?
C8 C9 H9 120.7 . . ?
C11 C10 C9 121.1(4) . . ?
C11 C10 H10 119.4 . . ?
C9 C10 H10 119.4 . . ?
C10 C11 C12 119.1(4) . . ?
C10 C11 H11 120.5 . . ?
C12 C11 H11 120.5 . . ?
C13 C12 C11 121.2(4) . . ?
C13 C12 H12 119.4 . . ?
C11 C12 H12 119.4 . . ?
C12 C13 C8 119.2(4) . . ?
C12 C13 H13 120.4 . . ?
C8 C13 H13 120.4 . . ?
N3 C14 C15 111.1(3) . . ?
N3 C14 H14A 109.4 . . ?
C15 C14 H14A 109.4 . . ?
N3 C14 H14B 109.4 . . ?
C15 C14 H14B 109.4 . . ?
H14A C14 H14B 108.0 . . ?
C14 C15 C16 111.1(3) . . ?
C14 C15 H15A 109.4 . . ?
C16 C15 H15A 109.4 . . ?
C14 C15 H15B 109.4 . . ?
C16 C15 H15B 109.4 . . ?
H15A C15 H15B 108.0 . . ?
C15 C16 C17 115.0(3) . . ?
C15 C16 H16A 108.5 . . ?
C17 C16 H16A 108.5 . . ?
C15 C16 H16B 108.5 . . ?
C17 C16 H16B 108.5 . . ?
H16A C16 H16B 107.5 . . ?
C18 C17 C16 114.6(4) . . ?
C18 C17 H17A 108.6 . . ?
C16 C17 H17A 108.6 . . ?
C18 C17 H17B 108.6 . . ?
C16 C17 H17B 108.6 . . ?
H17A C17 H17B 107.6 . . ?
C17 C18 C19 113.3(3) . . ?
C17 C18 H18A 108.9 . . ?
C19 C18 H18A 108.9 . . ?
C17 C18 H18B 108.9 . . ?
C19 C18 H18B 108.9 . . ?
H18A C18 H18B 107.7 . . ?
C18 C19 H19A 109.5 . . ?
C18 C19 H19B 109.5 . . ?
H19A C19 H19B 109.5 . . ?
C18 C19 H19C 109.5 . . ?
H19A C19 H19C 109.5 . . ?
H19B C19 H19C 109.5 . . ?
N6 C20 N5 119.8(3) . . ?
N6 C20 N4 117.8(3) . . ?
N5 C20 N4 122.4(3) . . ?
C26 C21 C22 119.2(4) . . ?
C26 C21 N4 118.4(3) . . ?
C22 C21 N4 122.4(3) . . ?
C23 C22 C21 120.5(3) . . ?
C23 C22 H22 119.8 . . ?
C21 C22 H22 119.8 . . ?
C22 C23 C24 120.4(4) . . ?
C22 C23 H23 119.8 . . ?
C24 C23 H23 119.8 . . ?
C25 C24 C23 119.1(4) . . ?
C25 C24 H24 120.4 . . ?
C23 C24 H24 120.4 . . ?
C26 C25 C24 120.4(4) . . ?
C26 C25 H25 119.8 . . ?
C24 C25 H25 119.8 . . ?
C25 C26 C21 120.3(4) . . ?
C25 C26 H26 119.8 . . ?
C21 C26 H26 119.8 . . ?
C32 C27 C28 120.6(4) . . ?
C32 C27 N5 120.9(3) . . ?
C28 C27 N5 118.5(3) . . ?
C29 C28 C27 119.0(3) . . ?
C29 C28 H28 120.5 . . ?
C27 C28 H28 120.5 . . ?
C28 C29 C30 120.8(4) . . ?
C28 C29 H29 119.6 . . ?
C30 C29 H29 119.6 . . ?
C29 C30 C31 119.7(4) . . ?
C29 C30 H30 120.1 . . ?
C31 C30 H30 120.1 . . ?
C30 C31 C32 120.3(3) . . ?
C30 C31 H31 119.8 . . ?
C32 C31 H31 119.8 . . ?
C27 C32 C31 119.4(3) . . ?
C27 C32 H32 120.3 . . ?
C31 C32 H32 120.3 . . ?
N6 C33 C34 110.5(3) . . ?
N6 C33 H33A 109.6 . . ?
C34 C33 H33A 109.6 . . ?
N6 C33 H33B 109.6 . . ?
C34 C33 H33B 109.6 . . ?
H33A C33 H33B 108.1 . . ?
C33 C34 C35 112.8(3) . . ?
C33 C34 H34A 109.0 . . ?
C35 C34 H34A 109.0 . . ?
C33 C34 H34B 109.0 . . ?
C35 C34 H34B 109.0 . . ?
H34A C34 H34B 107.8 . . ?
C36' C35 C34 116.6(13) . . ?
C36 C35 C34 114.8(4) . . ?
C36 C35 H35A 108.7 . . ?
C34 C35 H35A 108.6 . . ?
C36 C35 H35B 108.5 . . ?
C34 C35 H35B 108.5 . . ?
H35A C35 H35B 107.5 . . ?
C36' C35 H35C 109.7 . . ?
C34 C35 H35C 107.8 . . ?
C36' C35 H35D 107.6 . . ?
C34 C35 H35D 107.7 . . ?
H35C C35 H35D 107.1 . . ?
C35 C36 C37 114.9(4) . . ?
C35 C36 H36A 108.5 . . ?
C37 C36 H36A 108.5 . . ?
C35 C36 H36B 108.5 . . ?
C37 C36 H36B 108.5 . . ?
H36A C36 H36B 107.5 . . ?
C38 C37 C36 113.9(4) . . ?
C38 C37 H37A 108.8 . . ?
C36 C37 H37A 108.8 . . ?
C38 C37 H37B 108.8 . . ?
C36 C37 H37B 108.8 . . ?
H37A C37 H37B 107.7 . . ?
C37 C38 H38A 109.5 . . ?
C37 C38 H38B 109.5 . . ?
H38A C38 H38B 109.5 . . ?
C37 C38 H38C 109.5 . . ?
H38A C38 H38C 109.5 . . ?
H38B C38 H38C 109.5 . . ?
C35 C36' C37' 114(2) . . ?
C35 C36' H36C 108.9 . . ?
C37' C36' H36C 108.9 . . ?
C35 C36' H36D 108.9 . . ?
C37' C36' H36D 108.9 . . ?
H36C C36' H36D 107.7 . . ?
C36' C37' C38' 114(3) . . ?
C36' C37' H37C 108.7 . . ?
C38' C37' H37C 108.7 . . ?
C36' C37' H37D 108.7 . . ?
C38' C37' H37D 108.7 . . ?
H37C C37' H37D 107.6 . . ?
C37' C38' H38D 109.5 . . ?
C37' C38' H38E 109.5 . . ?
H38D C38' H38E 109.5 . . ?
C37' C38' H38F 109.5 . . ?
H38D C38' H38F 109.5 . . ?
H38E C38' H38F 109.5 . . ?

loop_
_geom_bond_atom_site_label_1
_geom_bond_atom_site_label_2
_geom_bond_distance
_geom_bond_site_symmetry_2
_geom_bond_publ_flag
Cl1 O1 1.426(3) . ?
Cl1 O2 1.432(3) . ?
Cl1 O3 1.434(3) . ?
Cl1 O4 1.442(3) . ?
Cl2 O5 1.414(3) . ?
Cl2 O6 1.422(3) . ?
Cl2 O7 1.423(3) . ?
Cl2 O8 1.433(3) . ?
N5 C20 1.344(4) . ?
N5 C27 1.416(5) . ?
N5 H5 0.8800 . ?
N1 C1 1.343(5) . ?
N1 C2 1.422(5) . ?
N1 H1 0.8800 . ?
N6 C20 1.315(5) . ?
N6 C33 1.458(4) . ?
N6 H6 0.8800 . ?
N2 C1 1.344(4) . ?
N2 C8 1.419(5) . ?
N2 H2 0.8800 . ?
N4 C20 1.347(4) . ?
N4 C21 1.418(5) . ?
N4 H4 0.8800 . ?
N3 C1 1.314(5) . ?
N3 C14 1.454(5) . ?
N3 H3 0.8800 . ?
C2 C7 1.388(5) . ?
C2 C3 1.390(5) . ?
C3 C4 1.373(6) . ?
C3 H3A 0.9500 . ?
C4 C5 1.376(5) . ?
C4 H4A 0.9500 . ?
C5 C6 1.378(5) . ?
C5 H5A 0.9500 . ?
C6 C7 1.379(5) . ?
C6 H6A 0.9500 . ?
C7 H7 0.9500 . ?
C8 C13 1.384(5) . ?
C8 C9 1.396(5) . ?
C9 C10 1.385(5) . ?
C9 H9 0.9500 . ?
C10 C11 1.378(6) . ?
C10 H10 0.9500 . ?
C11 C12 1.385(6) . ?
C11 H11 0.9500 . ?
C12 C13 1.377(5) . ?
C12 H12 0.9500 . ?
C13 H13 0.9500 . ?
C14 C15 1.514(5) . ?
C14 H14A 0.9900 . ?
C14 H14B 0.9900 . ?
C15 C16 1.514(5) . ?
C15 H15A 0.9900 . ?
C15 H15B 0.9900 . ?
C16 C17 1.524(5) . ?
C16 H16A 0.9900 . ?
C16 H16B 0.9900 . ?
C17 C18 1.511(5) . ?
C17 H17A 0.9900 . ?
C17 H17B 0.9900 . ?
C18 C19 1.518(6) . ?
C18 H18A 0.9900 . ?
C18 H18B 0.9900 . ?
C19 H19A 0.9800 . ?
C19 H19B 0.9800 . ?
C19 H19C 0.9800 . ?
C21 C26 1.389(5) . ?
C21 C22 1.389(5) . ?
C22 C23 1.375(5) . ?
C22 H22 0.9500 . ?
C23 C24 1.394(5) . ?
C23 H23 0.9500 . ?
C24 C25 1.386(5) . ?
C24 H24 0.9500 . ?
C25 C26 1.383(5) . ?
C25 H25 0.9500 . ?
C26 H26 0.9500 . ?
C27 C32 1.384(5) . ?
C27 C28 1.397(5) . ?
C28 C29 1.381(5) . ?
C28 H28 0.9500 . ?
C29 C30 1.383(5) . ?
C29 H29 0.9500 . ?
C30 C31 1.385(5) . ?
C30 H30 0.9500 . ?
C31 C32 1.386(5) . ?
C31 H31 0.9500 . ?
C32 H32 0.9500 . ?
C33 C34 1.512(5) . ?
C33 H33A 0.9900 . ?
C33 H33B 0.9900 . ?
C34 C35 1.533(5) . ?
C34 H34A 0.9900 . ?
C34 H34B 0.9900 . ?
C35 C36' 1.454(15) . ?
C35 C36 1.493(6) . ?
C35 H35A 0.9901 . ?
C35 H35B 0.9899 . ?
C35 H35C 0.9901 . ?
C35 H35D 0.9899 . ?
C36 C37 1.523(6) . ?
C36 H36A 0.9900 . ?
C36 H36B 0.9900 . ?
C37 C38 1.517(6) . ?
C37 H37A 0.9900 . ?
C37 H37B 0.9900 . ?
C38 H38A 0.9800 . ?
C38 H38B 0.9800 . ?
C38 H38C 0.9800 . ?
C36' C37' 1.489(15) . ?
C36' H36C 0.9900 . ?
C36' H36D 0.9900 . ?
C37' C38' 1.492(16) . ?
C37' H37C 0.9900 . ?
C37' H37D 0.9900 . ?
C38' H38D 0.9800 . ?
C38' H38E 0.9800 . ?
C38' H38F 0.9800 . ?

loop_
_geom_torsion_atom_site_label_1
_geom_torsion_atom_site_label_2
_geom_torsion_atom_site_label_3
_geom_torsion_atom_site_label_4
_geom_torsion
_geom_torsion_site_symmetry_1
_geom_torsion_site_symmetry_2
_geom_torsion_site_symmetry_3
_geom_torsion_site_symmetry_4
_geom_torsion_publ_flag
C14 N3 C1 N1 -169.3(3) . . . . ?
C14 N3 C1 N2 10.0(5) . . . . ?
C2 N1 C1 N3 -148.6(3) . . . . ?
C2 N1 C1 N2 32.1(5) . . . . ?
C8 N2 C1 N3 -159.1(3) . . . . ?
C8 N2 C1 N1 20.2(5) . . . . ?
C1 N1 C2 C7 27.4(5) . . . . ?
C1 N1 C2 C3 -152.7(3) . . . . ?
C7 C2 C3 C4 -0.6(5) . . . . ?
N1 C2 C3 C4 179.5(3) . . . . ?
C2 C3 C4 C5 -1.3(5) . . . . ?
C3 C4 C5 C6 1.6(6) . . . . ?
C4 C5 C6 C7 -0.1(6) . . . . ?
C5 C6 C7 C2 -1.7(5) . . . . ?
C3 C2 C7 C6 2.0(5) . . . . ?
N1 C2 C7 C6 -178.0(3) . . . . ?
C1 N2 C8 C13 -149.0(4) . . . . ?
C1 N2 C8 C9 31.6(5) . . . . ?
C13 C8 C9 C10 4.0(5) . . . . ?
N2 C8 C9 C10 -176.5(3) . . . . ?
C8 C9 C10 C11 -1.7(6) . . . . ?
C9 C10 C11 C12 -1.4(6) . . . . ?
C10 C11 C12 C13 2.3(6) . . . . ?
C11 C12 C13 C8 -0.1(6) . . . . ?
C9 C8 C13 C12 -3.2(5) . . . . ?
N2 C8 C13 C12 177.4(3) . . . . ?
C1 N3 C14 C15 154.1(4) . . . . ?
N3 C14 C15 C16 176.1(3) . . . . ?
C14 C15 C16 C17 176.4(3) . . . . ?
C15 C16 C17 C18 60.6(5) . . . . ?
C16 C17 C18 C19 169.7(4) . . . . ?
C33 N6 C20 N5 11.4(5) . . . . ?
C33 N6 C20 N4 -168.5(3) . . . . ?
C27 N5 C20 N6 -155.3(3) . . . . ?
C27 N5 C20 N4 24.5(5) . . . . ?
C21 N4 C20 N6 -152.4(3) . . . . ?
C21 N4 C20 N5 27.7(5) . . . . ?
C20 N4 C21 C26 -151.0(4) . . . . ?
C20 N4 C21 C22 30.0(6) . . . . ?
C26 C21 C22 C23 2.2(5) . . . . ?
N4 C21 C22 C23 -178.8(3) . . . . ?
C21 C22 C23 C24 -1.1(6) . . . . ?
C22 C23 C24 C25 -1.0(6) . . . . ?
C23 C24 C25 C26 2.0(6) . . . . ?
C24 C25 C26 C21 -0.8(6) . . . . ?
C22 C21 C26 C25 -1.2(6) . . . . ?
N4 C21 C26 C25 179.7(4) . . . . ?
C20 N5 C27 C32 34.8(5) . . . . ?
C20 N5 C27 C28 -144.6(3) . . . . ?
C32 C27 C28 C29 -2.7(5) . . . . ?
N5 C27 C28 C29 176.6(3) . . . . ?
C27 C28 C29 C30 -1.2(5) . . . . ?
C28 C29 C30 C31 3.4(5) . . . . ?
C29 C30 C31 C32 -1.6(5) . . . . ?
C28 C27 C32 C31 4.4(5) . . . . ?
N5 C27 C32 C31 -174.9(3) . . . . ?
C30 C31 C32 C27 -2.2(5) . . . . ?
C20 N6 C33 C34 161.0(3) . . . . ?
N6 C33 C34 C35 68.2(4) . . . . ?
C33 C34 C35 C36' 78.6(14) . . . . ?
C33 C34 C35 C36 179.1(3) . . . . ?
C34 C35 C36 C37 -62.2(5) . . . . ?
C35 C36 C37 C38 -62.6(6) . . . . ?
C34 C35 C36' C37' 43(3) . . . . ?
C35 C36' C37' C38' 75(3) . . . . ?
